data_7041988
loop_
_publ_author_name
'Cao, Wenhai'
'Zhu, Xiaoquan'
'Liu, Pengfei'
'Su, Shaodong'
'Hu, Shengmin'
'Wen, Yuehong'
'Wu, Xintao'
'Sheng, Tianlu'

_publ_section_title
;
 Benzoquinone-bridged Co2 complexes with different magnetic anisotropy
 induced by solvent molecules.
;
_journal_issue 11
_journal_name_full 'Dalton transactions (Cambridge, England : 2003)'
_journal_page_first 3435
_journal_page_last 3437
_journal_paper_doi 10.1039/c6dt04420d
_journal_volume 46
_journal_year 2017
_chemical_formula_sum 'C42 H42 Br2 Cl2 Co2 N8 O15'
_chemical_formula_weight 1247.42
_chemical_name_systematic
; 
 ? 
;
_space_group_IT_number 15
_symmetry_cell_setting monoclinic
_symmetry_space_group_name_Hall '-C 2yc'
_symmetry_space_group_name_H-M 'C 1 2/c 1'
_atom_sites_solution_hydrogens geom
_atom_sites_solution_primary direct
_atom_sites_solution_secondary difmap
_audit_creation_method SHELXL-97
_audit_update_record
;
2017-01-05 deposited with the CCDC.
2017-02-09 downloaded from the CCDC.
;
_cell_angle_alpha 90.00
_cell_angle_beta 92.458(4)
_cell_angle_gamma 90.00
_cell_formula_units_Z 4
_cell_length_a 26.891(6)
_cell_length_b 11.090(3)
_cell_length_c 16.954(4)
_cell_measurement_reflns_used 6797
_cell_measurement_temperature 293(2)
_cell_measurement_theta_max 27.4816
_cell_measurement_theta_min 2.3054
_cell_volume 5051(2)
_computing_cell_refinement 'CrystalClear (Rigaku Inc., 2008)'
_computing_data_collection 'CrystalClear (Rigaku Inc., 2008)'
_computing_data_reduction 'CrystalClear (Rigaku Inc., 2008)'
_computing_molecular_graphics 'Bruker SHELXTL'
_computing_publication_material 'Bruker SHELXTL'
_computing_structure_refinement 'SHELXL-97 (Sheldrick, 2008)'
_computing_structure_solution 'SHELXS-97 (Sheldrick, 2008)'
_diffrn_ambient_temperature 293(2)
_diffrn_detector_area_resol_mean 28.5714
_diffrn_measured_fraction_theta_full 0.996
_diffrn_measured_fraction_theta_max 0.996
_diffrn_measurement_device_type Saturn724+
_diffrn_measurement_method CCD_Profile_fitting
_diffrn_radiation_monochromator graphite
_diffrn_radiation_source 'fine-focus sealed tube'
_diffrn_radiation_type MoK\a
_diffrn_radiation_wavelength 0.71073
_diffrn_reflns_av_R_equivalents 0.0334
_diffrn_reflns_av_sigmaI/netI 0.0444
_diffrn_reflns_limit_h_max 31
_diffrn_reflns_limit_h_min -34
_diffrn_reflns_limit_k_max 14
_diffrn_reflns_limit_k_min -14
_diffrn_reflns_limit_l_max 21
_diffrn_reflns_limit_l_min -21
_diffrn_reflns_number 21090
_diffrn_reflns_theta_full 27.51
_diffrn_reflns_theta_max 27.51
_diffrn_reflns_theta_min 2.31
_exptl_absorpt_coefficient_mu 2.418
_exptl_absorpt_correction_T_max 1.0000
_exptl_absorpt_correction_T_min 0.6895
_exptl_absorpt_correction_type multi-scan
_exptl_absorpt_process_details 'RIGAKU/MSC(2004), CrystalClear Version 1.3.6'
_exptl_crystal_colour 'dark red'
_exptl_crystal_density_diffrn 1.640
_exptl_crystal_density_method 'not measured'
_exptl_crystal_description Prism
_exptl_crystal_F_000 2512
_exptl_crystal_size_max 0.534
_exptl_crystal_size_mid 0.422
_exptl_crystal_size_min 0.122
_refine_diff_density_max 0.905
_refine_diff_density_min -0.559
_refine_diff_density_rms 0.085
_refine_ls_extinction_method none
_refine_ls_goodness_of_fit_ref 1.017
_refine_ls_hydrogen_treatment mixed
_refine_ls_matrix_type full
_refine_ls_number_parameters 361
_refine_ls_number_reflns 5793
_refine_ls_number_restraints 122
_refine_ls_restrained_S_all 1.084
_refine_ls_R_factor_all 0.0541
_refine_ls_R_factor_gt 0.0445
_refine_ls_shift/su_max 0.000
_refine_ls_shift/su_mean 0.000
_refine_ls_structure_factor_coef Fsqd
_refine_ls_weighting_details 'calc w=1/[\s^2^(Fo^2^)+(0.0864P)^2^+0.0000P] where P=(Fo^2^+2Fc^2^)/3'
_refine_ls_weighting_scheme calc
_refine_ls_wR_factor_gt 0.1293
_refine_ls_wR_factor_ref 0.1378
_reflns_number_gt 4622
_reflns_number_total 5793
_reflns_threshold_expression >2sigma(I)
_cod_data_source_file c6dt04420d2.cif
_cod_data_source_block a
_cod_depositor_comments
;
The following automatic conversions were performed:

'_symmetry_cell_setting' value 'Monoclinic' changed to 'monoclinic'
according to
/usr/data/users/saulius/crontab/automatic-downloads/rss-feeds/RSC/lib/dictionaries/cif_core.dic
dictionary named 'cif_core.dic' version 2.4.2 from 2011-04-26.

'_exptl_absorpt_correction_type' value 'Multi-scan' changed to
'multi-scan' according to
/usr/data/users/saulius/crontab/automatic-downloads/rss-feeds/RSC/lib/dictionaries/cif_core.dic
dictionary named 'cif_core.dic' version 2.4.2 from 2011-04-26.

Automatic conversion script
Id: cif_fix_values 4268 2015-11-12 08:31:59Z antanas 

 Adding full bibliography for 7041987--7041988.cif.
;
_cod_original_sg_symbol_H-M C2/c
_cod_database_code 7041988

loop_
_symmetry_equiv_pos_as_xyz
'x, y, z'
'-x, y, -z+1/2'
'x+1/2, y+1/2, z'
'-x+1/2, y+1/2, -z+1/2'
'-x, -y, -z'
'x, -y, z-1/2'
'-x+1/2, -y+1/2, -z'
'x+1/2, -y+1/2, z-1/2'

loop_
_atom_site_label
_atom_site_type_symbol
_atom_site_fract_x
_atom_site_fract_y
_atom_site_fract_z
_atom_site_U_iso_or_equiv
_atom_site_adp_type
_atom_site_occupancy
_atom_site_symmetry_multiplicity
_atom_site_calc_flag
_atom_site_refinement_flags
_atom_site_disorder_assembly
_atom_site_disorder_group
Br1 Br 0.334626(14) 0.11255(3) 0.11790(2) 0.05018(14) Uani 1 1 d . . .
Co1 Co 0.157201(15) -0.03974(3) -0.01284(2) 0.03601(14) Uani 1 1 d . . .
O2 O 0.23060(9) 0.02556(19) 0.04836(14) 0.0457(5) Uani 1 1 d . . .
N2 N 0.14067(10) -0.0824(3) 0.10278(15) 0.0418(6) Uani 1 1 d . . .
N4 N 0.20778(10) -0.1118(2) -0.09157(17) 0.0409(6) Uani 1 1 d . . .
C3 C 0.28646(11) 0.1908(3) 0.05118(18) 0.0372(6) Uani 1 1 d . . .
O1 O 0.16389(9) 0.13678(19) -0.04109(14) 0.0445(5) Uani 1 1 d . . .
C2 C 0.24196(12) 0.1296(2) 0.02898(18) 0.0365(6) Uani 1 1 d . . .
C1 C 0.29642(11) 0.3044(3) 0.02451(18) 0.0373(6) Uani 1 1 d . . .
N3 N 0.08465(10) -0.0340(3) -0.06613(16) 0.0438(6) Uani 1 1 d . . .
C5 C 0.12073(13) -0.1911(3) 0.11726(19) 0.0454(7) Uani 1 1 d . . .
N1 N 0.13477(11) -0.2342(2) -0.02337(16) 0.0424(6) Uani 1 1 d . . .
C11 C 0.06603(13) -0.1377(4) -0.0963(2) 0.0524(9) Uani 1 1 d . . .
C10 C 0.09982(14) -0.2431(3) -0.0932(2) 0.0539(9) Uani 1 1 d . . .
H10A H 0.1184 -0.2461 -0.1409 0.065 Uiso 1 1 calc R . .
H10B H 0.0805 -0.3166 -0.0901 0.065 Uiso 1 1 calc R . .
C18 C 0.23675(15) -0.2918(3) -0.1527(2) 0.0568(9) Uani 1 1 d . . .
H18A H 0.2368 -0.3755 -0.1560 0.068 Uiso 1 1 calc R . .
C17 C 0.20983(13) -0.2329(3) -0.0965(2) 0.0445(7) Uani 1 1 d . . .
C15 C 0.05675(14) 0.0653(4) -0.0695(2) 0.0602(10) Uani 1 1 d . . .
H15A H 0.0696 0.1363 -0.0479 0.072 Uiso 1 1 calc R . .
C21 C 0.23504(14) -0.0469(3) -0.1405(2) 0.0525(9) Uani 1 1 d . . .
H21A H 0.2344 0.0368 -0.1367 0.063 Uiso 1 1 calc R . .
C9 C 0.14724(14) -0.0045(4) 0.1626(2) 0.0520(8) Uani 1 1 d . . .
H9A H 0.1610 0.0706 0.1526 0.062 Uiso 1 1 calc R . .
C12 C 0.01814(17) -0.1429(5) -0.1309(3) 0.0810(14) Uani 1 1 d . . .
H12A H 0.0054 -0.2150 -0.1512 0.097 Uiso 1 1 calc R . .
C4 C 0.11089(15) -0.2736(3) 0.0493(2) 0.0541(9) Uani 1 1 d . . .
H4A H 0.1229 -0.3535 0.0635 0.065 Uiso 1 1 calc R . .
H4B H 0.0752 -0.2790 0.0387 0.065 Uiso 1 1 calc R . .
C8 C 0.13443(16) -0.0312(5) 0.2384(2) 0.0667(12) Uani 1 1 d . . .
H8A H 0.1387 0.0252 0.2787 0.080 Uiso 1 1 calc R . .
C19 C 0.26367(16) -0.2224(4) -0.2040(2) 0.0629(10) Uani 1 1 d . . .
H19A H 0.2814 -0.2591 -0.2434 0.075 Uiso 1 1 calc R . .
C14 C 0.00910(17) 0.0661(6) -0.1043(3) 0.0851(15) Uani 1 1 d . . .
H14A H -0.0091 0.1374 -0.1068 0.102 Uiso 1 1 calc R . .
C16 C 0.18063(14) -0.2992(3) -0.0363(2) 0.0510(8) Uani 1 1 d . . .
H16A H 0.1730 -0.3800 -0.0549 0.061 Uiso 1 1 calc R . .
H16B H 0.2002 -0.3054 0.0130 0.061 Uiso 1 1 calc R . .
C20 C 0.26401(16) -0.0991(4) -0.1961(3) 0.0615(10) Uani 1 1 d . . .
H20A H 0.2835 -0.0516 -0.2278 0.074 Uiso 1 1 calc R . .
C6 C 0.10849(16) -0.2246(4) 0.1931(2) 0.0619(10) Uani 1 1 d . . .
H6A H 0.0960 -0.3011 0.2026 0.074 Uiso 1 1 calc R . .
C13 C -0.01073(18) -0.0365(6) -0.1345(4) 0.0972(19) Uani 1 1 d . . .
H13A H -0.0428 -0.0373 -0.1572 0.117 Uiso 1 1 calc R . .
C7 C 0.11501(19) -0.1441(5) 0.2528(2) 0.0707(13) Uani 1 1 d . . .
H7A H 0.1064 -0.1649 0.3036 0.085 Uiso 1 1 calc R . .
Cl1 Cl 0.12351(7) 0.35391(14) 0.16656(11) 0.1067(5) Uani 1 1 d D . .
O3 O 0.1000(5) 0.4075(13) 0.1026(7) 0.245(6) Uani 0.67 1 d PDU A 1
O4 O 0.1273(4) 0.4420(8) 0.2306(6) 0.172(4) Uani 0.67 1 d PDU A 1
O5 O 0.0962(3) 0.2618(7) 0.2011(5) 0.151(3) Uani 0.67 1 d PDU A 1
O6 O 0.1745(2) 0.3122(8) 0.1506(5) 0.125(2) Uani 0.67 1 d PDU A 1
O3A O 0.0816(7) 0.363(2) 0.2191(13) 0.266(12) Uani 0.33 1 d PDU A 2
O4A O 0.1003(6) 0.2748(12) 0.1049(8) 0.130(5) Uani 0.33 1 d PDU A 2
O5A O 0.1305(7) 0.4655(10) 0.1327(11) 0.157(6) Uani 0.33 1 d PDU A 2
O6A O 0.1595(7) 0.2917(18) 0.2129(12) 0.203(8) Uani 0.33 1 d PDU A 2
O7 O 0.0223(4) 0.3866(11) -0.0265(9) 0.352(8) Uani 1 1 d . . .
H7B H 0.0285 0.4109 -0.0726 0.423 Uiso 1 1 d R . .
H7C H 0.0477 0.3989 0.0039 0.423 Uiso 1 1 d R . .
O8 O 0.0255(8) 0.4527(17) -0.1917(12) 0.284(10) Uani 0.50 1 d P . .
H8B H 0.0572 0.4688 -0.2147 0.341 Uiso 0.50 1 d PR . .
H8C H -0.0036 0.4866 -0.2191 0.341 Uiso 0.50 1 d PR . .

loop_
_atom_site_aniso_label
_atom_site_aniso_U_11
_atom_site_aniso_U_22
_atom_site_aniso_U_33
_atom_site_aniso_U_23
_atom_site_aniso_U_13
_atom_site_aniso_U_12
Br1 0.0557(2) 0.03517(19) 0.0580(2) 0.00390(13) -0.01702(17) -0.00114(13)
Co1 0.0391(2) 0.0279(2) 0.0407(3) 0.00261(15) -0.00319(18) -0.00461(15)
O2 0.0490(13) 0.0305(10) 0.0568(14) 0.0080(9) -0.0064(11) -0.0080(9)
N2 0.0395(14) 0.0450(14) 0.0405(14) -0.0012(12) -0.0047(11) -0.0016(12)
N4 0.0409(14) 0.0339(13) 0.0477(15) 0.0013(11) -0.0008(12) -0.0008(10)
C3 0.0403(15) 0.0303(13) 0.0402(15) 0.0029(12) -0.0072(12) -0.0015(12)
O1 0.0436(12) 0.0291(10) 0.0600(14) 0.0053(10) -0.0078(10) -0.0087(9)
C2 0.0420(16) 0.0257(12) 0.0417(16) 0.0001(11) 0.0007(13) -0.0037(12)
C1 0.0390(15) 0.0291(13) 0.0435(16) -0.0041(12) 0.0001(13) -0.0045(12)
N3 0.0365(13) 0.0496(16) 0.0452(15) 0.0096(12) 0.0012(11) -0.0043(12)
C5 0.0452(17) 0.0432(17) 0.0477(18) 0.0109(14) 0.0005(14) 0.0026(14)
N1 0.0480(15) 0.0344(12) 0.0445(14) -0.0001(11) -0.0009(11) -0.0097(11)
C11 0.0402(17) 0.070(2) 0.0462(18) 0.0036(17) -0.0037(15) -0.0134(17)
C10 0.055(2) 0.0521(19) 0.054(2) -0.0091(16) -0.0074(16) -0.0193(17)
C18 0.057(2) 0.0459(19) 0.067(2) -0.0079(17) -0.0003(18) 0.0105(17)
C17 0.0455(17) 0.0377(15) 0.0498(18) -0.0002(14) -0.0052(14) 0.0045(14)
C15 0.045(2) 0.068(2) 0.069(2) 0.016(2) 0.0090(18) 0.0075(18)
C21 0.054(2) 0.0424(18) 0.062(2) 0.0047(16) 0.0042(17) -0.0012(15)
C9 0.0453(19) 0.059(2) 0.052(2) -0.0122(17) -0.0002(15) 0.0002(16)
C12 0.048(2) 0.109(4) 0.084(3) -0.005(3) -0.018(2) -0.016(3)
C4 0.066(2) 0.0383(16) 0.059(2) 0.0060(15) 0.0110(18) -0.0128(16)
C8 0.060(2) 0.091(3) 0.048(2) -0.016(2) -0.0072(18) 0.020(2)
C19 0.062(2) 0.066(2) 0.061(2) -0.004(2) 0.0120(19) 0.012(2)
C14 0.045(2) 0.111(4) 0.099(4) 0.021(3) -0.002(2) 0.024(3)
C16 0.062(2) 0.0320(15) 0.059(2) 0.0032(14) -0.0023(17) -0.0004(15)
C20 0.057(2) 0.063(2) 0.066(3) 0.0052(19) 0.0193(19) 0.0040(19)
C6 0.068(3) 0.065(2) 0.053(2) 0.0198(19) 0.0135(18) 0.009(2)
C13 0.043(2) 0.143(6) 0.103(4) 0.010(4) -0.020(3) 0.002(3)
C7 0.078(3) 0.089(3) 0.046(2) 0.014(2) 0.012(2) 0.029(3)
Cl1 0.1166(13) 0.0774(8) 0.1233(12) 0.0253(9) -0.0277(10) -0.0163(9)
O3 0.255(10) 0.249(9) 0.226(9) 0.080(8) -0.049(8) 0.020(8)
O4 0.156(7) 0.163(6) 0.198(7) -0.072(6) 0.033(6) -0.053(5)
O5 0.167(7) 0.099(5) 0.189(7) 0.019(5) 0.037(5) -0.037(5)
O6 0.093(4) 0.141(6) 0.142(5) -0.008(5) 0.012(4) -0.003(4)
O3A 0.266(14) 0.267(14) 0.267(14) -0.007(10) 0.023(10) 0.001(10)
O4A 0.121(8) 0.121(8) 0.144(8) -0.011(7) -0.032(7) -0.020(7)
O5A 0.189(10) 0.098(8) 0.179(10) 0.040(7) -0.051(8) -0.005(8)
O6A 0.205(11) 0.202(11) 0.197(11) 0.005(9) -0.036(9) 0.006(9)
O7 0.198(10) 0.386(17) 0.47(2) -0.069(13) -0.056(12) 0.020(10)
O8 0.29(2) 0.26(2) 0.30(2) -0.027(19) -0.037(18) 0.008(19)

loop_
_atom_type_symbol
_atom_type_description
_atom_type_scat_dispersion_real
_atom_type_scat_dispersion_imag
_atom_type_scat_source
C C 0.0033 0.0016 'International Tables Vol C Tables 4.2.6.8 and 6.1.1.4'
H H 0.0000 0.0000 'International Tables Vol C Tables 4.2.6.8 and 6.1.1.4'
N N 0.0061 0.0033 'International Tables Vol C Tables 4.2.6.8 and 6.1.1.4'
O O 0.0106 0.0060 'International Tables Vol C Tables 4.2.6.8 and 6.1.1.4'
Cl Cl 0.1484 0.1585 'International Tables Vol C Tables 4.2.6.8 and 6.1.1.4'
Co Co 0.3494 0.9721 'International Tables Vol C Tables 4.2.6.8 and 6.1.1.4'
Br Br -0.2901 2.4595 'International Tables Vol C Tables 4.2.6.8 and 6.1.1.4'

loop_
_geom_angle_atom_site_label_1
_geom_angle_atom_site_label_2
_geom_angle_atom_site_label_3
_geom_angle
_geom_angle_site_symmetry_1
_geom_angle_site_symmetry_3
O1 Co1 N2 117.81(11) . .
O1 Co1 N4 98.67(10) . .
N2 Co1 N4 132.91(11) . .
O1 Co1 N3 87.68(10) . .
N2 Co1 N3 100.29(10) . .
N4 Co1 N3 110.48(11) . .
O1 Co1 N1 159.44(10) . .
N2 Co1 N1 77.84(10) . .
N4 Co1 N1 76.31(10) . .
N3 Co1 N1 75.83(11) . .
O1 Co1 O2 73.74(8) . .
N2 Co1 O2 82.01(10) . .
N4 Co1 O2 80.83(10) . .
N3 Co1 O2 159.76(10) . .
N1 Co1 O2 124.00(9) . .
C2 O2 Co1 112.8(2) . .
C9 N2 C5 118.7(3) . .
C9 N2 Co1 122.7(3) . .
C5 N2 Co1 118.5(2) . .
C21 N4 C17 118.2(3) . .
C21 N4 Co1 125.0(2) . .
C17 N4 Co1 116.6(2) . .
C1 C3 C2 122.0(3) . .
C1 C3 Br1 118.7(2) . .
C2 C3 Br1 119.3(2) . .
C1 O1 Co1 121.7(2) 7 .
O2 C2 C3 126.2(3) . .
O2 C2 C1 115.7(3) . 7
C3 C2 C1 118.0(2) . 7
O1 C1 C3 125.0(3) 7 .
O1 C1 C2 115.1(3) 7 7
C3 C1 C2 120.0(3) . 7
C15 N3 C11 119.3(3) . .
C15 N3 Co1 123.4(3) . .
C11 N3 Co1 117.2(2) . .
N2 C5 C6 121.3(3) . .
N2 C5 C4 118.0(3) . .
C6 C5 C4 120.7(3) . .
C16 N1 C4 112.4(3) . .
C16 N1 C10 111.1(3) . .
C4 N1 C10 111.2(3) . .
C16 N1 Co1 105.1(2) . .
C4 N1 Co1 110.0(2) . .
C10 N1 Co1 106.6(2) . .
N3 C11 C12 121.1(4) . .
N3 C11 C10 116.3(3) . .
C12 C11 C10 122.5(4) . .
C11 C10 N1 110.1(3) . .
C11 C10 H10A 109.6 . .
N1 C10 H10A 109.6 . .
C11 C10 H10B 109.6 . .
N1 C10 H10B 109.6 . .
H10A C10 H10B 108.2 . .
C17 C18 C19 118.2(3) . .
C17 C18 H18A 120.9 . .
C19 C18 H18A 120.9 . .
N4 C17 C18 122.5(3) . .
N4 C17 C16 114.9(3) . .
C18 C17 C16 122.7(3) . .
N3 C15 C14 122.2(5) . .
N3 C15 H15A 118.9 . .
C14 C15 H15A 118.9 . .
N4 C21 C20 122.6(3) . .
N4 C21 H21A 118.7 . .
C20 C21 H21A 118.7 . .
N2 C9 C8 122.6(4) . .
N2 C9 H9A 118.7 . .
C8 C9 H9A 118.7 . .
C11 C12 C13 118.7(5) . .
C11 C12 H12A 120.6 . .
C13 C12 H12A 120.6 . .
N1 C4 C5 113.3(3) . .
N1 C4 H4A 108.9 . .
C5 C4 H4A 108.9 . .
N1 C4 H4B 108.9 . .
C5 C4 H4B 108.9 . .
H4A C4 H4B 107.7 . .
C9 C8 C7 118.1(4) . .
C9 C8 H8A 121.0 . .
C7 C8 H8A 121.0 . .
C20 C19 C18 119.5(4) . .
C20 C19 H19A 120.3 . .
C18 C19 H19A 120.3 . .
C13 C14 C15 119.9(5) . .
C13 C14 H14A 120.1 . .
C15 C14 H14A 120.1 . .
N1 C16 C17 109.3(3) . .
N1 C16 H16A 109.8 . .
C17 C16 H16A 109.8 . .
N1 C16 H16B 109.8 . .
C17 C16 H16B 109.8 . .
H16A C16 H16B 108.3 . .
C19 C20 C21 118.9(4) . .
C19 C20 H20A 120.5 . .
C21 C20 H20A 120.5 . .
C7 C6 C5 119.1(4) . .
C7 C6 H6A 120.4 . .
C5 C6 H6A 120.4 . .
C14 C13 C12 118.8(4) . .
C14 C13 H13A 120.6 . .
C12 C13 H13A 120.6 . .
C6 C7 C8 120.1(4) . .
C6 C7 H7A 119.9 . .
C8 C7 H7A 119.9 . .
O3 Cl1 O5A 49.2(8) . .
O3 Cl1 O5 114.6(7) . .
O5A Cl1 O5 155.6(9) . .
O3 Cl1 O6A 160.5(12) . .
O5A Cl1 O6A 124.8(11) . .
O5 Cl1 O6A 76.6(10) . .
O3 Cl1 O4 108.3(7) . .
O5A Cl1 O4 72.7(8) . .
O5 Cl1 O4 101.4(5) . .
O6A Cl1 O4 83.5(10) . .
O3 Cl1 O3A 96.5(12) . .
O5A Cl1 O3A 108.3(11) . .
O5 Cl1 O3A 50.6(10) . .
O6A Cl1 O3A 102.8(11) . .
O4 Cl1 O3A 62.4(10) . .
O3 Cl1 O4A 62.1(8) . .
O5A Cl1 O4A 107.4(9) . .
O5 Cl1 O4A 69.6(7) . .
O6A Cl1 O4A 111.3(9) . .
O4 Cl1 O4A 159.1(7) . .
O3A Cl1 O4A 99.0(10) . .
O3 Cl1 O6 113.0(7) . .
O5A Cl1 O6 93.5(9) . .
O5 Cl1 O6 110.8(5) . .
O6A Cl1 O6 47.7(9) . .
O4 Cl1 O6 107.9(5) . .
O3A Cl1 O6 150.5(10) . .
O4A Cl1 O6 92.9(7) . .
H7B O7 H7C 108.7 . .
H8B O8 H8C 116.3 . .

loop_
_geom_bond_atom_site_label_1
_geom_bond_atom_site_label_2
_geom_bond_distance
_geom_bond_site_symmetry_2
Br1 C3 1.893(3) .
Co1 O1 2.025(2) .
Co1 N2 2.083(3) .
Co1 N4 2.104(3) .
Co1 N3 2.115(3) .
Co1 N1 2.245(3) .
Co1 O2 2.307(2) .
O2 C2 1.241(3) .
N2 C9 1.338(4) .
N2 C5 1.347(4) .
N4 C21 1.340(4) .
N4 C17 1.346(4) .
C3 C1 1.369(4) .
C3 C2 1.413(4) .
O1 C1 1.272(4) 7
C2 C1 1.531(4) 7
C1 O1 1.272(4) 7
C1 C2 1.531(4) 7
N3 C15 1.332(5) .
N3 C11 1.347(5) .
C5 C6 1.391(5) .
C5 C4 1.486(5) .
N1 C16 1.453(5) .
N1 C4 1.480(4) .
N1 C10 1.482(4) .
C11 C12 1.393(5) .
C11 C10 1.479(6) .
C10 H10A 0.9700 .
C10 H10B 0.9700 .
C18 C17 1.385(5) .
C18 C19 1.387(6) .
C18 H18A 0.9300 .
C17 C16 1.506(5) .
C15 C14 1.387(6) .
C15 H15A 0.9300 .
C21 C20 1.376(5) .
C21 H21A 0.9300 .
C9 C8 1.377(6) .
C9 H9A 0.9300 .
C12 C13 1.412(8) .
C12 H12A 0.9300 .
C4 H4A 0.9700 .
C4 H4B 0.9700 .
C8 C7 1.383(7) .
C8 H8A 0.9300 .
C19 C20 1.375(6) .
C19 H19A 0.9300 .
C14 C13 1.349(8) .
C14 H14A 0.9300 .
C16 H16A 0.9700 .
C16 H16B 0.9700 .
C20 H20A 0.9300 .
C6 C7 1.356(7) .
C6 H6A 0.9300 .
C13 H13A 0.9300 .
C7 H7A 0.9300 .
Cl1 O3 1.367(8) .
Cl1 O5A 1.380(8) .
Cl1 O5 1.401(6) .
Cl1 O6A 1.403(9) .
Cl1 O4 1.460(6) .
Cl1 O3A 1.468(9) .
Cl1 O4A 1.482(8) .
Cl1 O6 1.483(6) .
O7 H7B 0.8503 .
O7 H7C 0.8500 .
O8 H8B 0.9699 .
O8 H8C 0.9701 .

loop_
_geom_hbond_atom_site_label_D
_geom_hbond_atom_site_label_H
_geom_hbond_atom_site_label_A
_geom_hbond_distance_DH
_geom_hbond_distance_HA
_geom_hbond_distance_DA
_geom_hbond_angle_DHA
O7 H7B O8 0.85 2.07 2.90(2) 165.3
O7 H7C O3 0.85 2.14 2.971(16) 164.9
